data_7241796
loop_
_publ_author_name
'Chahine, Ali Y.'
'Turner, David R.'
'Batten, Stuart R.'

_publ_section_title
;
 Crystal engineering of coordination polymers using flexible
 tetracarboxylate linkers with embedded cyclohexyldiamine cores
;
_journal_issue 3
_journal_name_full CrystEngComm
_journal_page_first 569
_journal_page_last 590
_journal_paper_doi 10.1039/D0CE01620A
_journal_volume 23
_journal_year 2021
_chemical_formula_moiety 'C42 H46 N2 O8'
_chemical_formula_sum 'C42 H46 N2 O8'
_chemical_formula_weight 706.81
_space_group_crystal_system triclinic
_space_group_IT_number 2
_space_group_name_Hall '-P 1'
_space_group_name_H-M_alt 'P -1'
_atom_sites_solution_hydrogens geom
_audit_creation_date 2020-04-14
_audit_creation_method
;
Olex2 1.3
(compiled 2020.02.04 svn.rd84adfe8 for OlexSys, GUI svn.r6032)
;
_audit_update_record
;
2020-11-06 deposited with the CCDC.	2020-11-26 downloaded from the CCDC.
;
_cell_angle_alpha 100.71(3)
_cell_angle_beta 96.26(3)
_cell_angle_gamma 96.09(3)
_cell_formula_units_Z 1
_cell_length_a 6.2800(13)
_cell_length_b 11.263(2)
_cell_length_c 13.232(3)
_cell_measurement_reflns_used 3681
_cell_measurement_temperature 100.0
_cell_measurement_theta_max 26.618
_cell_measurement_theta_min 1.580
_cell_volume 906.5(3)
_computing_cell_refinement 'XDS (Kabsch, 1993)'
_computing_data_collection 'AS QEGUI'
_computing_data_reduction 'XDS (Kabsch, 1993)'
_computing_molecular_graphics 'Olex2 1.3 (Dolomanov et al., 2009)'
_computing_publication_material 'Olex2 1.3 (Dolomanov et al., 2009)'
_computing_structure_refinement 'SHELXL 2018/3 (Sheldrick, 2015)'
_diffrn_ambient_temperature 100.0
_diffrn_measured_fraction_theta_full 0.992
_diffrn_measured_fraction_theta_max 0.969
_diffrn_measurement_device_type 'Dectris Eiger 16M'
_diffrn_measurement_method 'Omega Scan'
_diffrn_radiation_monochromator 'Silicon Double Crystal'
_diffrn_radiation_source 'MX2 Beamline Australian Synchrotron'
_diffrn_radiation_type Synchrotron
_diffrn_radiation_wavelength 0.71073
_diffrn_reflns_av_R_equivalents 0.0716
_diffrn_reflns_av_unetI/netI 0.0410
_diffrn_reflns_Laue_measured_fraction_full 0.992
_diffrn_reflns_Laue_measured_fraction_max 0.969
_diffrn_reflns_limit_h_max 7
_diffrn_reflns_limit_h_min -7
_diffrn_reflns_limit_k_max 14
_diffrn_reflns_limit_k_min -14
_diffrn_reflns_limit_l_max 16
_diffrn_reflns_limit_l_min -16
_diffrn_reflns_number 22963
_diffrn_reflns_point_group_measured_fraction_full 0.992
_diffrn_reflns_point_group_measured_fraction_max 0.969
_diffrn_reflns_theta_full 25.242
_diffrn_reflns_theta_max 26.618
_diffrn_reflns_theta_min 1.580
_diffrn_standards_number 0
_exptl_absorpt_coefficient_mu 0.089
_exptl_absorpt_correction_type multi-scan
_exptl_absorpt_process_details 'XDS (Kabsch, 1993)'
_exptl_crystal_colour colourless
_exptl_crystal_density_diffrn 1.295
_exptl_crystal_description plate
_exptl_crystal_F_000 376
_exptl_crystal_size_max 0.2
_exptl_crystal_size_mid 0.15
_exptl_crystal_size_min 0.1
_exptl_transmission_factor_max 0.4391
_exptl_transmission_factor_min 0.2460
_refine_diff_density_max 0.252
_refine_diff_density_min -0.234
_refine_diff_density_rms 0.050
_refine_ls_extinction_method none
_refine_ls_goodness_of_fit_ref 1.070
_refine_ls_hydrogen_treatment constr
_refine_ls_matrix_type full
_refine_ls_number_parameters 237
_refine_ls_number_reflns 3681
_refine_ls_number_restraints 0
_refine_ls_restrained_S_all 1.070
_refine_ls_R_factor_all 0.0492
_refine_ls_R_factor_gt 0.0481
_refine_ls_shift/su_max 0.000
_refine_ls_shift/su_mean 0.000
_refine_ls_structure_factor_coef Fsqd
_refine_ls_weighting_details 'w=1/[\s^2^(Fo^2^)+(0.0729P)^2^+0.2300P] where P=(Fo^2^+2Fc^2^)/3'
_refine_ls_weighting_scheme calc
_refine_ls_wR_factor_gt 0.1332
_refine_ls_wR_factor_ref 0.1344
_reflns_Friedel_coverage 0.000
_reflns_number_gt 3513
_reflns_number_total 3681
_reflns_threshold_expression 'I > 2\s(I)'
_cod_data_source_file d0ce01620a2.cif
_cod_data_source_block Me4L1
_cod_depositor_comments
;
The following automatic conversions were performed:

data item '_exptl_absorpt_correction_type' value 'Multi-Scan' was
changed to 'multi-scan' in accordance with the
/home/data/users/saulius/crontab/automatic-downloads/rss-feeds/RSC/lib/dictionaries/cif_core.dic
dictionary named 'cif_core.dic' version 2.4.2 last updated on
2011-04-26.

Automatic conversion script
Id: cif_fix_values 7556 2019-12-06 15:28:31Z antanas 

 Adding full bibliography for 7241796--7241816.cif.
;
_cod_database_code 7241796
_shelx_shelxl_version_number 2018/3
_shelx_space_group_comment
;
The symmetry employed for this shelxl refinement is uniquely defined
by the following loop, which should always be used as a source of
symmetry information in preference to the above space-group names.
They are only intended as comments.
;
_shelx_estimated_absorpt_t_max 0.991
_shelx_estimated_absorpt_t_min 0.982
_olex2_refinement_description
;
1. Fixed Uiso
 At 1.2 times of:
  All C(H) groups, All C(H,H) groups
 At 1.5 times of:
  All C(H,H,H) groups
2.a Ternary CH refined with riding coordinates:
 C10(H10)
2.b Secondary CH2 refined with riding coordinates:
 C9(H9A,H9B), C11(H11A,H11B), C12(H12A,H12B), C13(H13A,H13B)
2.c Aromatic/amide H refined with riding coordinates:
 C4(H4), C5(H5), C7(H7), C8(H8), C15(H15), C16(H16), C18(H18), C19(H19)
2.d Idealised Me refined as rotating group:
 C1(H1A,H1B,H1C), C21(H21A,H21B,H21C)
;
_olex2_submission_special_instructions 'No special instructions were received'

loop_
_space_group_symop_operation_xyz
'x, y, z'
'-x, -y, -z'

loop_
_atom_site_label
_atom_site_type_symbol
_atom_site_fract_x
_atom_site_fract_y
_atom_site_fract_z
_atom_site_U_iso_or_equiv
_atom_site_adp_type
_atom_site_occupancy
_atom_site_site_symmetry_order
_atom_site_calc_flag
_atom_site_refinement_flags_posn
_atom_site_refinement_flags_adp
_atom_site_refinement_flags_occupancy
_atom_site_disorder_assembly
_atom_site_disorder_group
O1 O -0.21441(17) 0.83768(10) 0.46453(9) 0.0478(3) Uani 1 1 d . . . . .
O2 O -0.28217(15) 0.64226(9) 0.47894(8) 0.0399(3) Uani 1 1 d . . . . .
O3 O 0.71233(15) 0.16219(8) 0.75844(8) 0.0361(2) Uani 1 1 d . . . . .
O4 O 1.07282(14) 0.22027(8) 0.78605(8) 0.0354(2) Uani 1 1 d . . . . .
N1 N 0.60170(16) 0.78051(9) 0.86987(8) 0.0270(2) Uani 1 1 d . . . . .
C1 C -0.4889(2) 0.63323(15) 0.41639(12) 0.0441(4) Uani 1 1 d . . . . .
H1A H -0.466664 0.650853 0.348233 0.066 Uiso 1 1 calc R U . . .
H1B H -0.575416 0.692082 0.450852 0.066 Uiso 1 1 calc R U . . .
H1C H -0.564938 0.550636 0.407659 0.066 Uiso 1 1 calc R U . . .
C2 C -0.1587(2) 0.75161(12) 0.49671(10) 0.0342(3) Uani 1 1 d . . . . .
C3 C 0.0510(2) 0.75422(11) 0.56131(10) 0.0309(3) Uani 1 1 d . . . . .
C4 C 0.2045(2) 0.85856(11) 0.57642(10) 0.0320(3) Uani 1 1 d . . . . .
H4 H 0.174884 0.923685 0.542800 0.038 Uiso 1 1 calc R U . . .
C5 C 0.3981(2) 0.86711(11) 0.63986(10) 0.0311(3) Uani 1 1 d . . . . .
H5 H 0.501143 0.937702 0.649293 0.037 Uiso 1 1 calc R U . . .
C6 C 0.44200(19) 0.77270(11) 0.68969(9) 0.0285(3) Uani 1 1 d . . . . .
C7 C 0.2901(2) 0.66744(11) 0.67173(10) 0.0304(3) Uani 1 1 d . . . . .
H7 H 0.321283 0.601483 0.703948 0.036 Uiso 1 1 calc R U . . .
C8 C 0.0966(2) 0.65771(11) 0.60837(10) 0.0317(3) Uani 1 1 d . . . . .
H8 H -0.004095 0.585894 0.597087 0.038 Uiso 1 1 calc R U . . .
C9 C 0.64724(19) 0.78106(11) 0.76244(9) 0.0293(3) Uani 1 1 d . . . . .
H9A H 0.725199 0.711296 0.738553 0.035 Uiso 1 1 calc R U . . .
H9B H 0.741530 0.856936 0.761367 0.035 Uiso 1 1 calc R U . . .
C10 C 0.52286(18) 0.89356(10) 0.91828(9) 0.0265(3) Uani 1 1 d . . . . .
H10 H 0.408285 0.910385 0.866072 0.032 Uiso 1 1 calc R U . . .
C11 C 0.41337(19) 0.87845(10) 1.01437(10) 0.0276(3) Uani 1 1 d . . . . .
H11A H 0.302457 0.805910 0.996440 0.033 Uiso 1 1 calc R U . . .
H11B H 0.522255 0.865469 1.069883 0.033 Uiso 1 1 calc R U . . .
C12 C 0.30753(18) 0.99133(10) 1.05371(10) 0.0283(3) Uani 1 1 d . . . . .
H12A H 0.238825 0.980161 1.115752 0.034 Uiso 1 1 calc R U . . .
H12B H 0.193524 1.001935 0.999458 0.034 Uiso 1 1 calc R U . . .
C13 C 0.78907(19) 0.75043(11) 0.93105(10) 0.0298(3) Uani 1 1 d . . . . .
H13A H 0.770421 0.767070 1.005483 0.036 Uiso 1 1 calc R U . . .
H13B H 0.920807 0.802000 0.922178 0.036 Uiso 1 1 calc R U . . .
C14 C 0.81429(19) 0.61751(11) 0.89655(9) 0.0280(3) Uani 1 1 d . . . . .
C15 C 1.0084(2) 0.58329(11) 0.86756(10) 0.0316(3) Uani 1 1 d . . . . .
H15 H 1.127958 0.643709 0.870840 0.038 Uiso 1 1 calc R U . . .
C16 C 1.0285(2) 0.46131(11) 0.83384(10) 0.0317(3) Uani 1 1 d . . . . .
H16 H 1.162028 0.438460 0.814570 0.038 Uiso 1 1 calc R U . . .
C17 C 0.85224(19) 0.37160(11) 0.82811(9) 0.0282(3) Uani 1 1 d . . . . .
C18 C 0.65720(19) 0.40491(11) 0.85822(10) 0.0300(3) Uani 1 1 d . . . . .
H18 H 0.537853 0.344406 0.855156 0.036 Uiso 1 1 calc R U . . .
C19 C 0.63895(19) 0.52673(11) 0.89259(10) 0.0299(3) Uani 1 1 d . . . . .
H19 H 0.506756 0.549481 0.913763 0.036 Uiso 1 1 calc R U . . .
C20 C 0.8665(2) 0.24071(11) 0.78721(10) 0.0291(3) Uani 1 1 d . . . . .
C21 C 1.1055(2) 0.09701(11) 0.74260(11) 0.0361(3) Uani 1 1 d . . . . .
H21A H 1.006528 0.066941 0.678182 0.054 Uiso 1 1 calc R U . . .
H21B H 1.077331 0.044605 0.792336 0.054 Uiso 1 1 calc R U . . .
H21C H 1.254967 0.095917 0.727832 0.054 Uiso 1 1 calc R U . . .

loop_
_atom_site_aniso_label
_atom_site_aniso_U_11
_atom_site_aniso_U_22
_atom_site_aniso_U_33
_atom_site_aniso_U_23
_atom_site_aniso_U_13
_atom_site_aniso_U_12
O1 0.0440(6) 0.0504(6) 0.0544(7) 0.0252(5) 0.0000(5) 0.0113(5)
O2 0.0363(5) 0.0359(5) 0.0433(6) 0.0010(4) -0.0049(4) 0.0083(4)
O3 0.0393(5) 0.0235(5) 0.0445(6) 0.0052(4) 0.0048(4) 0.0033(4)
O4 0.0361(5) 0.0225(5) 0.0467(6) 0.0014(4) 0.0056(4) 0.0095(3)
N1 0.0293(5) 0.0214(5) 0.0294(5) 0.0016(4) 0.0020(4) 0.0073(4)
C1 0.0362(7) 0.0513(9) 0.0397(8) -0.0022(6) -0.0045(6) 0.0116(6)
C2 0.0373(7) 0.0350(7) 0.0316(6) 0.0063(5) 0.0063(5) 0.0100(5)
C3 0.0356(6) 0.0280(6) 0.0295(6) 0.0033(5) 0.0049(5) 0.0093(5)
C4 0.0409(7) 0.0245(6) 0.0325(6) 0.0061(5) 0.0069(5) 0.0101(5)
C5 0.0379(6) 0.0212(6) 0.0338(6) 0.0025(5) 0.0068(5) 0.0054(5)
C6 0.0332(6) 0.0233(6) 0.0284(6) 0.0013(4) 0.0051(5) 0.0063(4)
C7 0.0372(6) 0.0230(6) 0.0320(6) 0.0059(5) 0.0049(5) 0.0071(5)
C8 0.0353(6) 0.0255(6) 0.0336(6) 0.0044(5) 0.0043(5) 0.0036(5)
C9 0.0317(6) 0.0241(6) 0.0317(6) 0.0022(5) 0.0052(5) 0.0062(4)
C10 0.0280(5) 0.0195(5) 0.0311(6) 0.0022(4) 0.0021(4) 0.0060(4)
C11 0.0292(6) 0.0190(5) 0.0339(6) 0.0028(4) 0.0044(5) 0.0038(4)
C12 0.0291(6) 0.0208(6) 0.0349(6) 0.0035(4) 0.0060(5) 0.0051(4)
C13 0.0293(6) 0.0236(6) 0.0344(6) 0.0009(5) -0.0002(5) 0.0067(4)
C14 0.0313(6) 0.0234(6) 0.0284(6) 0.0030(4) 0.0002(5) 0.0066(4)
C15 0.0297(6) 0.0241(6) 0.0385(7) 0.0018(5) 0.0025(5) 0.0028(4)
C16 0.0299(6) 0.0255(6) 0.0391(7) 0.0028(5) 0.0049(5) 0.0073(4)
C17 0.0329(6) 0.0227(6) 0.0289(6) 0.0046(4) 0.0012(5) 0.0066(5)
C18 0.0312(6) 0.0255(6) 0.0334(6) 0.0070(5) 0.0033(5) 0.0034(4)
C19 0.0293(6) 0.0277(6) 0.0336(6) 0.0058(5) 0.0042(5) 0.0078(5)
C20 0.0343(6) 0.0242(6) 0.0300(6) 0.0066(5) 0.0046(5) 0.0062(5)
C21 0.0438(7) 0.0221(6) 0.0447(7) 0.0052(5) 0.0117(6) 0.0111(5)

loop_
_atom_type_symbol
_atom_type_description
_atom_type_scat_dispersion_real
_atom_type_scat_dispersion_imag
_atom_type_scat_source
C C 0.0033 0.0016 'International Tables Vol C Tables 4.2.6.8 and 6.1.1.4'
H H 0.0000 0.0000 'International Tables Vol C Tables 4.2.6.8 and 6.1.1.4'
N N 0.0061 0.0033 'International Tables Vol C Tables 4.2.6.8 and 6.1.1.4'
O O 0.0106 0.0060 'International Tables Vol C Tables 4.2.6.8 and 6.1.1.4'

loop_
_geom_angle_atom_site_label_1
_geom_angle_atom_site_label_2
_geom_angle_atom_site_label_3
_geom_angle
_geom_angle_site_symmetry_1
_geom_angle_site_symmetry_3
_geom_angle_publ_flag
C2 O2 C1 115.88(11) . . ?
C20 O4 C21 115.79(10) . . ?
C10 N1 C9 112.71(9) . . ?
C13 N1 C9 110.01(10) . . ?
C13 N1 C10 113.57(9) . . ?
O2 C1 H1A 109.5 . . ?
O2 C1 H1B 109.5 . . ?
O2 C1 H1C 109.5 . . ?
H1A C1 H1B 109.5 . . ?
H1A C1 H1C 109.5 . . ?
H1B C1 H1C 109.5 . . ?
O1 C2 O2 123.29(13) . . ?
O1 C2 C3 123.77(13) . . ?
O2 C2 C3 112.94(11) . . ?
C4 C3 C2 118.64(12) . . ?
C8 C3 C2 121.64(12) . . ?
C8 C3 C4 119.70(12) . . ?
C3 C4 H4 119.7 . . ?
C5 C4 C3 120.55(12) . . ?
C5 C4 H4 119.7 . . ?
C4 C5 H5 120.0 . . ?
C4 C5 C6 120.07(12) . . ?
C6 C5 H5 120.0 . . ?
C5 C6 C7 118.87(12) . . ?
C5 C6 C9 121.44(11) . . ?
C7 C6 C9 119.69(11) . . ?
C6 C7 H7 119.2 . . ?
C8 C7 C6 121.56(12) . . ?
C8 C7 H7 119.2 . . ?
C3 C8 H8 120.4 . . ?
C7 C8 C3 119.20(12) . . ?
C7 C8 H8 120.4 . . ?
N1 C9 C6 111.28(10) . . ?
N1 C9 H9A 109.4 . . ?
N1 C9 H9B 109.4 . . ?
C6 C9 H9A 109.4 . . ?
C6 C9 H9B 109.4 . . ?
H9A C9 H9B 108.0 . . ?
N1 C10 H10 106.4 . . ?
N1 C10 C11 112.23(10) . . ?
N1 C10 C12 115.66(10) . 2_677 ?
C11 C10 H10 106.4 . . ?
C11 C10 C12 109.19(10) . 2_677 ?
C12 C10 H10 106.4 2_677 . ?
C10 C11 H11A 109.5 . . ?
C10 C11 H11B 109.5 . . ?
H11A C11 H11B 108.1 . . ?
C12 C11 C10 110.68(10) . . ?
C12 C11 H11A 109.5 . . ?
C12 C11 H11B 109.5 . . ?
C10 C12 H12A 109.5 2_677 . ?
C10 C12 H12B 109.5 2_677 . ?
C11 C12 C10 110.65(9) . 2_677 ?
C11 C12 H12A 109.5 . . ?
C11 C12 H12B 109.5 . . ?
H12A C12 H12B 108.1 . . ?
N1 C13 H13A 109.6 . . ?
N1 C13 H13B 109.6 . . ?
N1 C13 C14 110.06(10) . . ?
H13A C13 H13B 108.2 . . ?
C14 C13 H13A 109.6 . . ?
C14 C13 H13B 109.6 . . ?
C15 C14 C13 120.74(11) . . ?
C15 C14 C19 119.23(11) . . ?
C19 C14 C13 120.02(11) . . ?
C14 C15 H15 119.8 . . ?
C16 C15 C14 120.32(12) . . ?
C16 C15 H15 119.8 . . ?
C15 C16 H16 119.9 . . ?
C15 C16 C17 120.19(11) . . ?
C17 C16 H16 119.9 . . ?
C16 C17 C20 121.17(11) . . ?
C18 C17 C16 119.94(11) . . ?
C18 C17 C20 118.86(11) . . ?
C17 C18 H18 120.2 . . ?
C19 C18 C17 119.52(12) . . ?
C19 C18 H18 120.2 . . ?
C14 C19 H19 119.6 . . ?
C18 C19 C14 120.78(11) . . ?
C18 C19 H19 119.6 . . ?
O3 C20 O4 124.10(11) . . ?
O3 C20 C17 124.82(11) . . ?
O4 C20 C17 111.07(11) . . ?
O4 C21 H21A 109.5 . . ?
O4 C21 H21B 109.5 . . ?
O4 C21 H21C 109.5 . . ?
H21A C21 H21B 109.5 . . ?
H21A C21 H21C 109.5 . . ?
H21B C21 H21C 109.5 . . ?

loop_
_geom_bond_atom_site_label_1
_geom_bond_atom_site_label_2
_geom_bond_distance
_geom_bond_site_symmetry_2
_geom_bond_publ_flag
O1 C2 1.1985(17) . ?
O2 C1 1.4449(16) . ?
O2 C2 1.3505(18) . ?
O3 C20 1.2154(16) . ?
O4 C20 1.3409(15) . ?
O4 C21 1.4457(15) . ?
N1 C9 1.4812(16) . ?
N1 C10 1.4754(14) . ?
N1 C13 1.4606(16) . ?
C1 H1A 0.9800 . ?
C1 H1B 0.9800 . ?
C1 H1C 0.9800 . ?
C2 C3 1.4839(18) . ?
C3 C4 1.4072(19) . ?
C3 C8 1.3892(18) . ?
C4 H4 0.9500 . ?
C4 C5 1.3841(19) . ?
C5 H5 0.9500 . ?
C5 C6 1.3872(18) . ?
C6 C7 1.4065(18) . ?
C6 C9 1.5056(17) . ?
C7 H7 0.9500 . ?
C7 C8 1.3807(18) . ?
C8 H8 0.9500 . ?
C9 H9A 0.9900 . ?
C9 H9B 0.9900 . ?
C10 H10 1.0000 . ?
C10 C11 1.5377(17) . ?
C10 C12 1.5476(17) 2_677 ?
C11 H11A 0.9900 . ?
C11 H11B 0.9900 . ?
C11 C12 1.5291(16) . ?
C12 H12A 0.9900 . ?
C12 H12B 0.9900 . ?
C13 H13A 0.9900 . ?
C13 H13B 0.9900 . ?
C13 C14 1.5122(16) . ?
C14 C15 1.3885(17) . ?
C14 C19 1.4104(18) . ?
C15 H15 0.9500 . ?
C15 C16 1.3870(17) . ?
C16 H16 0.9500 . ?
C16 C17 1.4028(18) . ?
C17 C18 1.3958(18) . ?
C17 C20 1.4887(16) . ?
C18 H18 0.9500 . ?
C18 C19 1.3840(17) . ?
C19 H19 0.9500 . ?
C21 H21A 0.9800 . ?
C21 H21B 0.9800 . ?
C21 H21C 0.9800 . ?

loop_
_geom_torsion_atom_site_label_1
_geom_torsion_atom_site_label_2
_geom_torsion_atom_site_label_3
_geom_torsion_atom_site_label_4
_geom_torsion
_geom_torsion_site_symmetry_1
_geom_torsion_site_symmetry_2
_geom_torsion_site_symmetry_3
_geom_torsion_site_symmetry_4
_geom_torsion_publ_flag
O1 C2 C3 C4 -7.5(2) . . . . ?
O1 C2 C3 C8 171.20(13) . . . . ?
O2 C2 C3 C4 173.34(11) . . . . ?
O2 C2 C3 C8 -7.95(17) . . . . ?
N1 C10 C11 C12 -172.43(9) . . . . ?
N1 C13 C14 C15 126.15(12) . . . . ?
N1 C13 C14 C19 -53.23(15) . . . . ?
C1 O2 C2 O1 0.9(2) . . . . ?
C1 O2 C2 C3 -179.97(11) . . . . ?
C2 C3 C4 C5 177.09(11) . . . . ?
C2 C3 C8 C7 -176.88(11) . . . . ?
C3 C4 C5 C6 -0.36(18) . . . . ?
C4 C3 C8 C7 1.81(19) . . . . ?
C4 C5 C6 C7 2.12(18) . . . . ?
C4 C5 C6 C9 -177.61(11) . . . . ?
C5 C6 C7 C8 -1.95(18) . . . . ?
C5 C6 C9 N1 115.51(13) . . . . ?
C6 C7 C8 C3 -0.03(19) . . . . ?
C7 C6 C9 N1 -64.21(14) . . . . ?
C8 C3 C4 C5 -1.64(19) . . . . ?
C9 N1 C10 C11 162.94(10) . . . . ?
C9 N1 C10 C12 -70.88(13) . . . 2_677 ?
C9 N1 C13 C14 -71.21(12) . . . . ?
C9 C6 C7 C8 177.78(11) . . . . ?
C10 N1 C9 C6 -69.80(12) . . . . ?
C10 N1 C13 C14 161.41(10) . . . . ?
C10 C11 C12 C10 -58.81(14) . . . 2_677 ?
C12 C10 C11 C12 57.96(13) 2_677 . . . ?
C13 N1 C9 C6 162.33(10) . . . . ?
C13 N1 C10 C11 -71.09(12) . . . . ?
C13 N1 C10 C12 55.09(14) . . . 2_677 ?
C13 C14 C15 C16 -178.57(11) . . . . ?
C13 C14 C19 C18 178.04(11) . . . . ?
C14 C15 C16 C17 0.4(2) . . . . ?
C15 C14 C19 C18 -1.36(19) . . . . ?
C15 C16 C17 C18 -1.18(19) . . . . ?
C15 C16 C17 C20 176.93(11) . . . . ?
C16 C17 C18 C19 0.65(18) . . . . ?
C16 C17 C20 O3 -162.90(13) . . . . ?
C16 C17 C20 O4 17.04(16) . . . . ?
C17 C18 C19 C14 0.62(19) . . . . ?
C18 C17 C20 O3 15.23(19) . . . . ?
C18 C17 C20 O4 -164.83(11) . . . . ?
C19 C14 C15 C16 0.82(19) . . . . ?
C20 C17 C18 C19 -177.50(11) . . . . ?
C21 O4 C20 O3 3.05(18) . . . . ?
C21 O4 C20 C17 -176.89(10) . . . . ?
